data_7023693
loop_
_publ_author_name
'Marchetti, Fabio'
'Pampaloni, Guido'
'Zacchini, Stefano'

_publ_section_title
;
 The reactivity of molybdenum pentachloride with ethers: routes to the
 synthesis of Mo(IV)Cl4 adducts, Mo(v) chlorido-alkoxides and Mo(v)
 oxydo-chlorides.
;
_journal_issue 42
_journal_name_full 'Dalton transactions (Cambridge, England : 2003)'
_journal_page_first 15226
_journal_page_last 15234
_journal_paper_doi 10.1039/c3dt51797g
_journal_volume 42
_journal_year 2013
_chemical_formula_sum 'C4 H12 Cl4 Mo O2'
_chemical_formula_weight 329.88
_chemical_name_systematic
; 
 ? 
;
_space_group_IT_number 15
_symmetry_cell_setting monoclinic
_symmetry_space_group_name_Hall '-C 2yc'
_symmetry_space_group_name_H-M 'C 1 2/c 1'
_atom_sites_solution_hydrogens geom
_atom_sites_solution_primary direct
_atom_sites_solution_secondary difmap
_audit_creation_method SHELXL-97
_cell_angle_alpha 90.00
_cell_angle_beta 105.869(3)
_cell_angle_gamma 90.00
_cell_formula_units_Z 4
_cell_length_a 7.5238(17)
_cell_length_b 11.9246(17)
_cell_length_c 12.347(3)
_cell_measurement_reflns_used 4595
_cell_measurement_temperature 100(2)
_cell_measurement_theta_max 28.671
_cell_measurement_theta_min 3.2925
_cell_volume 1065.5(4)
_computing_cell_refinement 'APEX2 (Bruker AXS, 2006)'
_computing_data_collection 'APEX2 (Bruker AXS, 2006)'
_computing_data_reduction 'SAINT (Bruker AXS, 2004)'
_computing_molecular_graphics 'ORTEPII (Johnson, 1996)'
_computing_publication_material 'XCIF (Bruker AXS, 2001)'
_computing_structure_refinement 'SHELXL-97 (Sheldrick, 1997)'
_computing_structure_solution 'SHELXS-97 (Sheldrick, 1990)'
_diffrn_ambient_temperature 100(2)
_diffrn_measured_fraction_theta_full 0.990
_diffrn_measured_fraction_theta_max 0.990
_diffrn_measurement_device_type 'CCD area detector'
_diffrn_measurement_method 'phi and omega scans'
_diffrn_radiation_monochromator graphite
_diffrn_radiation_source 'fine-focus sealed tube'
_diffrn_radiation_type MoK\a
_diffrn_radiation_wavelength 0.71073
_diffrn_reflns_av_R_equivalents 0.0261
_diffrn_reflns_av_sigmaI/netI 0.0156
_diffrn_reflns_limit_h_max 8
_diffrn_reflns_limit_h_min -8
_diffrn_reflns_limit_k_max 14
_diffrn_reflns_limit_k_min -14
_diffrn_reflns_limit_l_max 14
_diffrn_reflns_limit_l_min -14
_diffrn_reflns_number 4843
_diffrn_reflns_theta_full 25.02
_diffrn_reflns_theta_max 25.02
_diffrn_reflns_theta_min 3.29
_exptl_absorpt_coefficient_mu 2.189
_exptl_absorpt_correction_T_max 0.7792
_exptl_absorpt_correction_T_min 0.7209
_exptl_absorpt_correction_type empirical
_exptl_absorpt_process_details
; 
 Data were corrected for Lorentz polarization and absorption
 effects (empirical absorption correction SADABS).
 R(int) =  0.1232 (selected reflections only, before parameter refinement)
 R(int) =  0.0357 (selected reflections only, after parameter refinement)
;
_exptl_crystal_colour orange-green
_exptl_crystal_density_diffrn 2.056
_exptl_crystal_density_method 'not measured'
_exptl_crystal_description prism
_exptl_crystal_F_000 648
_exptl_crystal_size_max 0.16
_exptl_crystal_size_mid 0.15
_exptl_crystal_size_min 0.12
_refine_diff_density_max 0.976
_refine_diff_density_min -2.150
_refine_diff_density_rms 0.182
_refine_ls_extinction_coef 0.0125(16)
_refine_ls_extinction_expression Fc^*^=kFc[1+0.001xFc^2^\l^3^/sin(2\q)]^-1/4^
_refine_ls_extinction_method SHELXL
_refine_ls_goodness_of_fit_ref 1.047
_refine_ls_hydrogen_treatment constr
_refine_ls_matrix_type full
_refine_ls_number_parameters 54
_refine_ls_number_reflns 936
_refine_ls_number_restraints 0
_refine_ls_restrained_S_all 1.047
_refine_ls_R_factor_all 0.0636
_refine_ls_R_factor_gt 0.0624
_refine_ls_shift/su_max 0.000
_refine_ls_shift/su_mean 0.000
_refine_ls_structure_factor_coef Fsqd
_refine_ls_weighting_details 'calc w=1/[\s^2^(Fo^2^)+(0.0721P)^2^+31.6120P] where P=(Fo^2^+2Fc^2^)/3'
_refine_ls_weighting_scheme calc
_refine_ls_wR_factor_gt 0.1596
_refine_ls_wR_factor_ref 0.1604
_reflns_number_gt 915
_reflns_number_total 936
_reflns_threshold_expression >2sigma(I)
_cod_data_source_file c3dt51797g.txt
_cod_data_source_block cc2c
_cod_depositor_comments
;
The following automatic conversions were performed:

'_symmetry_cell_setting' value 'Monoclinic' changed to 'monoclinic'
according to /home/saulius/struct/CIF-dictionaries/cif_core.dic
dictionary named 'cif_core.dic' version 2.4.2 from 2011-04-26.

Automatic conversion script
Id: cif_fix_values 1891 2012-01-12 08:04:46Z andrius 
;
_cod_original_cell_volume 1065.6(4)
_cod_original_sg_symbol_H-M C2/c
_cod_database_code 7023693

loop_
_symmetry_equiv_pos_as_xyz
'x, y, z'
'-x, y, -z+1/2'
'x+1/2, y+1/2, z'
'-x+1/2, y+1/2, -z+1/2'
'-x, -y, -z'
'x, -y, z-1/2'
'-x+1/2, -y+1/2, -z'
'x+1/2, -y+1/2, z-1/2'

loop_
_atom_site_label
_atom_site_type_symbol
_atom_site_fract_x
_atom_site_fract_y
_atom_site_fract_z
_atom_site_U_iso_or_equiv
_atom_site_adp_type
_atom_site_occupancy
_atom_site_symmetry_multiplicity
_atom_site_calc_flag
_atom_site_refinement_flags
C1 C 0.7648(11) 0.1544(8) 0.1316(7) 0.0351(19) Uani 1 1 d .
H1A H 0.7328 0.1345 0.0516 0.053 Uiso 1 1 calc R
H1B H 0.8432 0.0956 0.1758 0.053 Uiso 1 1 calc R
H1C H 0.8316 0.2258 0.1434 0.053 Uiso 1 1 calc R
C2 C 0.4858(11) 0.2557(7) 0.1086(7) 0.038(2) Uani 1 1 d .
H2A H 0.5575 0.3254 0.1213 0.057 Uiso 1 1 calc R
H2B H 0.3770 0.2641 0.1370 0.057 Uiso 1 1 calc R
H2C H 0.4461 0.2394 0.0277 0.057 Uiso 1 1 calc R
Cl1 Cl 0.6019(4) -0.0971(3) 0.1579(2) 0.0679(9) Uani 1 1 d .
Cl2 Cl 0.2154(2) 0.04380(15) 0.11317(15) 0.0254(5) Uani 1 1 d .
Mo1 Mo 0.5000 0.02086(8) 0.2500 0.0421(5) Uani 1 2 d S
O1 O 0.5988(7) 0.1648(4) 0.1670(4) 0.0266(11) Uani 1 1 d .

loop_
_atom_site_aniso_label
_atom_site_aniso_U_11
_atom_site_aniso_U_22
_atom_site_aniso_U_33
_atom_site_aniso_U_23
_atom_site_aniso_U_13
_atom_site_aniso_U_12
C1 0.032(4) 0.044(5) 0.029(4) 0.000(3) 0.008(3) -0.012(4)
C2 0.030(4) 0.030(4) 0.045(5) 0.015(4) -0.005(3) -0.005(3)
Cl1 0.0507(16) 0.088(2) 0.0626(17) -0.0147(15) 0.0118(13) -0.0057(15)
Cl2 0.0168(9) 0.0261(9) 0.0287(10) -0.0031(7) -0.0015(7) -0.0030(6)
Mo1 0.0229(7) 0.0151(6) 0.0691(9) 0.000 -0.0200(5) 0.000
O1 0.019(2) 0.026(3) 0.031(3) 0.005(2) -0.001(2) -0.003(2)

loop_
_atom_type_symbol
_atom_type_description
_atom_type_scat_dispersion_real
_atom_type_scat_dispersion_imag
_atom_type_scat_source
C C 0.0033 0.0016 'International Tables Vol C Tables 4.2.6.8 and 6.1.1.4'
H H 0.0000 0.0000 'International Tables Vol C Tables 4.2.6.8 and 6.1.1.4'
O O 0.0106 0.0060 'International Tables Vol C Tables 4.2.6.8 and 6.1.1.4'
Cl Cl 0.1484 0.1585 'International Tables Vol C Tables 4.2.6.8 and 6.1.1.4'
Mo Mo -1.6832 0.6857 'International Tables Vol C Tables 4.2.6.8 and 6.1.1.4'

loop_
_geom_angle_atom_site_label_1
_geom_angle_atom_site_label_2
_geom_angle_atom_site_label_3
_geom_angle
_geom_angle_site_symmetry_1
_geom_angle_site_symmetry_3
O1 C1 H1A 109.5 . .
O1 C1 H1B 109.5 . .
H1A C1 H1B 109.5 . .
O1 C1 H1C 109.5 . .
H1A C1 H1C 109.5 . .
H1B C1 H1C 109.5 . .
O1 C2 H2A 109.5 . .
O1 C2 H2B 109.5 . .
H2A C2 H2B 109.5 . .
O1 C2 H2C 109.5 . .
H2A C2 H2C 109.5 . .
H2B C2 H2C 109.5 . .
Cl1 Mo1 Cl1 95.05(19) 2_655 .
Cl1 Mo1 O1 172.04(17) 2_655 .
Cl1 Mo1 O1 92.85(17) . .
Cl1 Mo1 O1 92.85(17) 2_655 2_655
Cl1 Mo1 O1 172.04(17) . 2_655
O1 Mo1 O1 79.3(3) . 2_655
Cl1 Mo1 Cl2 94.87(9) 2_655 2_655
Cl1 Mo1 Cl2 94.14(9) . 2_655
O1 Mo1 Cl2 83.59(13) . 2_655
O1 Mo1 Cl2 86.13(13) 2_655 2_655
Cl1 Mo1 Cl2 94.14(9) 2_655 .
Cl1 Mo1 Cl2 94.87(9) . .
O1 Mo1 Cl2 86.13(13) . .
O1 Mo1 Cl2 83.59(13) 2_655 .
Cl2 Mo1 Cl2 166.64(10) 2_655 .
C1 O1 C2 110.8(6) . .
C1 O1 Mo1 120.0(5) . .
C2 O1 Mo1 125.7(4) . .

loop_
_geom_bond_atom_site_label_1
_geom_bond_atom_site_label_2
_geom_bond_distance
_geom_bond_site_symmetry_2
C1 O1 1.436(10) .
C1 H1A 0.9800 .
C1 H1B 0.9800 .
C1 H1C 0.9800 .
C2 O1 1.443(9) .
C2 H2A 0.9800 .
C2 H2B 0.9800 .
C2 H2C 0.9800 .
Cl1 Mo1 2.083(3) .
Cl2 Mo1 2.3526(17) .
Mo1 Cl1 2.083(3) 2_655
Mo1 O1 2.228(5) .
Mo1 O1 2.228(5) 2_655
Mo1 Cl2 2.3526(17) 2_655

loop_
_geom_torsion_atom_site_label_1
_geom_torsion_atom_site_label_2
_geom_torsion_atom_site_label_3
_geom_torsion_atom_site_label_4
_geom_torsion
_geom_torsion_site_symmetry_1
Cl1 Mo1 O1 C1 140.6(9) 2_655
Cl1 Mo1 O1 C1 -32.5(5) .
O1 Mo1 O1 C1 148.7(6) 2_655
Cl2 Mo1 O1 C1 61.4(5) 2_655
Cl2 Mo1 O1 C1 -127.1(5) .
Cl1 Mo1 O1 C2 -62.4(13) 2_655
Cl1 Mo1 O1 C2 124.5(6) .
O1 Mo1 O1 C2 -54.3(5) 2_655
Cl2 Mo1 O1 C2 -141.6(6) 2_655
Cl2 Mo1 O1 C2 29.8(6) .
